data_4118015
loop_
_publ_author_name
'Sebastian Henke'
'Andreas Schneemann'
'Annika W\"utscher'
'Roland A. Fischer'

_publ_section_title
;
 Directing the Breathing Behavior of Pillared-Layered Metal-Organic
 Frameworks via a Systematic Library of Functionalized Linkers Bearing
 Flexible Substituents
;
_journal_name_full 'Journal of the American Chemical Society'
_journal_page_first 9464
_journal_page_last 9474
_journal_paper_doi 10.1021/ja302991b
_journal_volume 134
_journal_year 2012
_chemical_formula_sum 'C34 H44 N2 O12 Zn2'
_chemical_formula_weight 803.45
_chemical_name_systematic
; 
 ? 
;
_space_group_IT_number 12
_symmetry_cell_setting monoclinic
_symmetry_space_group_name_Hall '-C 2y'
_symmetry_space_group_name_H-M 'C 1 2/m 1'
_atom_sites_solution_hydrogens geom
_atom_sites_solution_primary direct
_atom_sites_solution_secondary difmap
_audit_creation_method SHELXL-97
_cell_angle_alpha 90.00
_cell_angle_beta 92.33(4)
_cell_angle_gamma 90.00
_cell_formula_units_Z 2
_cell_length_a 14.264(6)
_cell_length_b 16.410(4)
_cell_length_c 9.547(5)
_cell_measurement_reflns_used 1960
_cell_measurement_temperature 106(2)
_cell_measurement_theta_max 28.8618
_cell_measurement_theta_min 2.8042
_cell_volume 2232.8(16)
_computing_cell_refinement 'CrysAlisPro, Oxford Diffraction Ltd.'
_computing_data_collection 'CrysAlisPro, Oxford Diffraction Ltd.'
_computing_data_reduction 'CrysAlisPro, Oxford Diffraction Ltd.'
_computing_structure_refinement 'SHELXL-97 (Sheldrick, 1997)'
_computing_structure_solution 'SHELXS-97 (Sheldrick, 1990)'
_diffrn_ambient_temperature 106(2)
_diffrn_detector_area_resol_mean 8.4171
_diffrn_measured_fraction_theta_full 0.995
_diffrn_measured_fraction_theta_max 0.995
_diffrn_measurement_device_type 'Xcalibur, Sapphire2, large Be window'
_diffrn_measurement_method '\w scans'
_diffrn_radiation_monochromator graphite
_diffrn_radiation_source 'Enhance (Mo) X-ray Source'
_diffrn_radiation_type MoK\a
_diffrn_radiation_wavelength 0.71073
_diffrn_reflns_av_R_equivalents 0.1616
_diffrn_reflns_av_sigmaI/netI 0.1822
_diffrn_reflns_limit_h_max 16
_diffrn_reflns_limit_h_min -14
_diffrn_reflns_limit_k_max 17
_diffrn_reflns_limit_k_min -19
_diffrn_reflns_limit_l_max 11
_diffrn_reflns_limit_l_min -8
_diffrn_reflns_number 6387
_diffrn_reflns_theta_full 24.98
_diffrn_reflns_theta_max 24.98
_diffrn_reflns_theta_min 3.28
_exptl_absorpt_coefficient_mu 1.126
_exptl_absorpt_correction_T_max 1.00000
_exptl_absorpt_correction_T_min 0.74161
_exptl_absorpt_correction_type multi-scan
_exptl_crystal_colour colorless
_exptl_crystal_density_diffrn 1.195
_exptl_crystal_description block-shaped
_exptl_crystal_F_000 836
_exptl_crystal_size_max 0.08
_exptl_crystal_size_mid 0.06
_exptl_crystal_size_min 0.04
_platon_squeeze_details
;
;
_refine_diff_density_max 4.434
_refine_diff_density_min -1.281
_refine_diff_density_rms 0.289
_refine_ls_extinction_method none
_refine_ls_goodness_of_fit_ref 1.107
_refine_ls_hydrogen_treatment constr
_refine_ls_matrix_type full
_refine_ls_number_parameters 133
_refine_ls_number_reflns 2029
_refine_ls_number_restraints 90
_refine_ls_restrained_S_all 1.097
_refine_ls_R_factor_all 0.1525
_refine_ls_R_factor_gt 0.1374
_refine_ls_shift/su_max 0.000
_refine_ls_shift/su_mean 0.000
_refine_ls_structure_factor_coef Fsqd
_refine_ls_weighting_details 'calc w=1/[\s^2^(Fo^2^)+(0.2000P)^2^+0.0000P] where P=(Fo^2^+2Fc^2^)/3'
_refine_ls_weighting_scheme calc
_refine_ls_wR_factor_gt 0.3176
_refine_ls_wR_factor_ref 0.3328
_reflns_number_gt 1521
_reflns_number_total 2029
_reflns_threshold_expression >2sigma(I)
_cod_data_source_file ja302991b_si_003.cif
_cod_data_source_block DP-DMOF
_cod_original_cell_volume 2232.8(17)
_cod_database_code 4118015

loop_
_symmetry_equiv_pos_as_xyz
'x, y, z'
'-x, y, -z'
'x+1/2, y+1/2, z'
'-x+1/2, y+1/2, -z'
'-x, -y, -z'
'x, -y, z'
'-x+1/2, -y+1/2, -z'
'x+1/2, -y+1/2, z'

loop_
_atom_site_label
_atom_site_type_symbol
_atom_site_fract_x
_atom_site_fract_y
_atom_site_fract_z
_atom_site_U_iso_or_equiv
_atom_site_adp_type
_atom_site_occupancy
_atom_site_symmetry_multiplicity
_atom_site_calc_flag
_atom_site_refinement_flags
_atom_site_disorder_assembly
_atom_site_disorder_group
Zn1 Zn 0.00135(9) 0.5000 0.65069(11) 0.0072(6) Uani 1 2 d S . .
O2 O -0.0940(5) 0.5845(5) 0.6111(6) 0.0291(18) Uani 1 1 d . . .
O1 O 0.0985(6) 0.4140(5) 0.6257(7) 0.0326(18) Uani 1 1 d U . .
N1 N 0.0008(7) 0.5000 0.8653(9) 0.014(2) Uani 1 2 d SU . .
C1 C 0.1229(7) 0.3895(5) 0.5047(9) 0.017(2) Uani 1 1 d U . .
C2 C 0.1918(7) 0.3183(6) 0.5058(9) 0.023(2) Uani 1 1 d DU . .
C5 C -0.086(2) 0.5000 0.913(3) 0.033(7) Uani 0.50 2 d SPU . .
C6 C -0.053(2) 0.5689(15) 0.915(2) 0.044(6) Uani 0.50 1 d PU . .
C8 C 0.091(3) 0.5000 0.926(3) 0.045(9) Uani 0.50 2 d SPU . .
C7 C 0.050(2) 0.5710(17) 0.922(2) 0.054(7) Uani 0.50 1 d PU . .
O3A O 0.2917(18) 0.3941(14) 0.366(2) 0.086(7) Uani 0.50 1 d PDU A 1
C4A C 0.2718(13) 0.3179(13) 0.427(2) 0.034(5) Uani 0.50 1 d PDU . 1
C3A C 0.1752(15) 0.2498(10) 0.5807(18) 0.027(4) Uani 0.50 1 d PDU . 1
H3A H 0.1239 0.2496 0.6411 0.032 Uiso 0.50 1 calc PR . 1
C4B C 0.1807(14) 0.2591(10) 0.4004(16) 0.020(4) Uani 0.50 1 d PDU . 2
H4B H 0.1315 0.2662 0.3314 0.024 Uiso 0.50 1 calc PR . 2
C3B C 0.2634(13) 0.3082(11) 0.6088(16) 0.025(4) Uani 0.50 1 d PDU . 2
O3B O 0.2726(12) 0.3683(10) 0.7143(15) 0.042(4) Uani 0.50 1 d PDU B 2

loop_
_atom_site_aniso_label
_atom_site_aniso_U_11
_atom_site_aniso_U_22
_atom_site_aniso_U_33
_atom_site_aniso_U_23
_atom_site_aniso_U_13
_atom_site_aniso_U_12
Zn1 0.0085(9) 0.0023(8) 0.0107(8) 0.000 -0.0005(5) 0.000
O2 0.034(5) 0.041(5) 0.013(3) -0.004(3) 0.001(3) 0.014(4)
O1 0.037(4) 0.032(4) 0.027(4) 0.011(3) -0.012(3) 0.021(3)
N1 0.018(6) 0.005(5) 0.018(5) 0.000 0.004(4) 0.000
C1 0.023(5) 0.010(4) 0.018(4) -0.002(3) -0.002(3) 0.006(4)
C2 0.024(5) 0.019(5) 0.027(4) -0.008(3) 0.005(4) 0.013(4)
C5 0.023(14) 0.049(16) 0.030(12) 0.000 0.019(10) 0.000
C6 0.070(15) 0.050(13) 0.012(8) -0.013(8) 0.007(8) 0.031(12)
C8 0.050(17) 0.065(18) 0.023(12) 0.000 0.023(12) 0.000
C7 0.092(17) 0.051(14) 0.018(9) -0.008(9) -0.012(10) -0.042(13)
O3A 0.086(8) 0.087(8) 0.086(8) 0.004(5) 0.007(5) 0.004(5)
C4A 0.034(9) 0.035(9) 0.032(8) 0.001(6) 0.006(7) 0.017(7)
C3A 0.030(8) 0.031(8) 0.020(7) 0.012(6) 0.013(6) 0.016(7)
C4B 0.026(8) 0.019(7) 0.014(6) -0.008(6) 0.006(6) -0.002(6)
C3B 0.030(8) 0.023(8) 0.022(7) -0.005(6) 0.003(6) 0.014(7)
O3B 0.042(6) 0.042(6) 0.042(5) -0.008(4) 0.000(4) 0.005(4)

loop_
_atom_type_symbol
_atom_type_description
_atom_type_scat_dispersion_real
_atom_type_scat_dispersion_imag
_atom_type_scat_source
C C 0.0033 0.0016 'International Tables Vol C Tables 4.2.6.8 and 6.1.1.4'
H H 0.0000 0.0000 'International Tables Vol C Tables 4.2.6.8 and 6.1.1.4'
N N 0.0061 0.0033 'International Tables Vol C Tables 4.2.6.8 and 6.1.1.4'
O O 0.0106 0.0060 'International Tables Vol C Tables 4.2.6.8 and 6.1.1.4'
Zn Zn 0.2839 1.4301 'International Tables Vol C Tables 4.2.6.8 and 6.1.1.4'

loop_
_geom_angle_atom_site_label_1
_geom_angle_atom_site_label_2
_geom_angle_atom_site_label_3
_geom_angle
_geom_angle_site_symmetry_1
_geom_angle_site_symmetry_3
O2 Zn1 O2 89.6(5) 6_565 .
O2 Zn1 O1 162.1(3) 6_565 6_565
O2 Zn1 O1 87.5(4) . 6_565
O2 Zn1 O1 87.5(4) 6_565 .
O2 Zn1 O1 162.1(3) . .
O1 Zn1 O1 89.8(5) 6_565 .
O2 Zn1 N1 99.3(3) 6_565 .
O2 Zn1 N1 99.3(3) . .
O1 Zn1 N1 98.6(3) 6_565 .
O1 Zn1 N1 98.6(3) . .
O2 Zn1 Zn1 80.03(17) 6_565 5_566
O2 Zn1 Zn1 80.03(18) . 5_566
O1 Zn1 Zn1 82.06(19) 6_565 5_566
O1 Zn1 Zn1 82.06(19) . 5_566
N1 Zn1 Zn1 179.0(3) . 5_566
C1 O2 Zn1 128.0(6) 5_566 .
C1 O1 Zn1 122.8(6) . .
C5 N1 C8 135.7(19) . .
C5 N1 C7 108.1(16) . .
C8 N1 C7 54.7(14) . .
C5 N1 C7 108.1(16) . 6_565
C8 N1 C7 54.7(14) . 6_565
C7 N1 C7 107(3) . 6_565
C5 N1 C6 51.7(13) . .
C8 N1 C6 111.1(14) . .
C7 N1 C6 60.6(17) . .
C7 N1 C6 139.0(14) 6_565 .
C5 N1 C6 51.7(13) . 6_565
C8 N1 C6 111.1(14) . 6_565
C7 N1 C6 139.0(14) . 6_565
C7 N1 C6 60.6(17) 6_565 6_565
C6 N1 C6 102(2) . 6_565
C5 N1 Zn1 112.4(14) . .
C8 N1 Zn1 111.9(13) . .
C7 N1 Zn1 110.6(10) . .
C7 N1 Zn1 110.6(10) 6_565 .
C6 N1 Zn1 110.3(9) . .
C6 N1 Zn1 110.3(9) 6_565 .
O2 C1 O1 127.1(9) 5_566 .
O2 C1 C2 117.4(7) 5_566 .
O1 C1 C2 115.5(7) . .
C3A C2 C4A 116.4(14) . .
C3A C2 C4B 77.7(12) . .
C4A C2 C4B 71.3(13) . .
C3A C2 C3B 70.7(13) . .
C4A C2 C3B 77.8(13) . .
C4B C2 C3B 118.6(13) . .
C3A C2 C1 120.8(11) . .
C4A C2 C1 122.8(12) . .
C4B C2 C1 118.1(11) . .
C3B C2 C1 123.2(10) . .
C6 C5 N1 69.0(18) 6_565 .
C6 C5 C8 91.3(19) 6_565 5_567
N1 C5 C8 115(3) . 5_567
C6 C5 C7 116(3) 6_565 2_557
N1 C5 C7 93.0(18) . 2_557
C8 C5 C7 40.6(12) 5_567 2_557
C6 C5 C7 50.8(15) 6_565 5_567
N1 C5 C7 93.0(18) . 5_567
C8 C5 C7 40.6(12) 5_567 5_567
C7 C5 C7 70.9(17) 2_557 5_567
N1 C6 C7 110.2(17) . 2_557
N1 C6 C8 88.4(14) . 5_567
C7 C6 C8 40.9(15) 2_557 5_567
C7 C8 N1 65(2) 6_565 .
C7 C8 C5 89.1(17) 6_565 5_567
N1 C8 C5 109(2) . 5_567
C7 C8 C6 113(2) 6_565 2_557
N1 C8 C6 92.3(17) . 2_557
C5 C8 C6 37.9(10) 5_567 2_557
C7 C8 C6 51.4(14) 6_565 5_567
N1 C8 C6 92.3(17) . 5_567
C5 C8 C6 37.9(10) 5_567 5_567
C6 C8 C6 69.1(14) 2_557 5_567
N1 C7 C6 110.5(18) . 2_557
N1 C7 C5 86.1(14) . 5_567
C6 C7 C5 37.5(14) 2_557 5_567
C3A C4A C2 120.5(16) 7_556 .
C3A C4A O3A 125.8(18) 7_556 .
C2 C4A O3A 113.6(18) . .
C4A C3A C2 123.0(16) 7_556 .
C3B C4B C2 123.8(16) 7_556 .
C4B C3B C2 117.5(13) 7_556 .
C4B C3B O3B 125.0(15) 7_556 .
C2 C3B O3B 117.5(14) . .

loop_
_geom_bond_atom_site_label_1
_geom_bond_atom_site_label_2
_geom_bond_distance
_geom_bond_site_symmetry_2
Zn1 O2 1.968(7) 6_565
Zn1 O2 1.968(7) .
Zn1 O1 1.999(7) 6_565
Zn1 O1 1.999(7) .
Zn1 N1 2.049(9) .
Zn1 Zn1 2.876(3) 5_566
O2 C1 1.239(10) 5_566
O1 C1 1.285(11) .
N1 C5 1.34(3) .
N1 C8 1.39(4) .
N1 C7 1.45(2) .
N1 C7 1.45(2) 6_565
N1 C6 1.46(2) .
N1 C6 1.46(2) 6_565
C1 O2 1.239(10) 5_566
C1 C2 1.527(12) .
C2 C3A 1.358(15) .
C2 C4A 1.393(15) .
C2 C4B 1.403(14) .
C2 C3B 1.399(15) .
C5 C6 1.22(3) 6_565
C5 C8 1.55(4) 5_567
C5 C7 2.01(4) 2_557
C5 C7 2.01(4) 5_567
C6 C7 1.56(3) 2_557
C6 C8 1.99(3) 5_567
C8 C7 1.31(4) 6_565
C8 C5 1.55(4) 5_567
C8 C6 1.99(3) 2_557
C8 C6 1.99(3) 5_567
C7 C6 1.56(3) 2_557
C7 C5 2.01(4) 5_567
O3A C4A 1.41(2) .
C4A C3A 1.35(3) 7_556
C3A C4A 1.35(3) 7_556
C4B C3B 1.37(2) 7_556
C3B C4B 1.37(2) 7_556
C3B O3B 1.412(18) .

loop_
_platon_squeeze_void_nr
_platon_squeeze_void_average_x
_platon_squeeze_void_average_y
_platon_squeeze_void_average_z
_platon_squeeze_void_volume
_platon_squeeze_void_count_electrons
_platon_squeeze_void_content
1 -0.020 -0.012 -0.012 998 279 ' '
